data_2219045
loop_
_publ_author_name
'Kakanejadifard, Ali'
'Amani, Vahid'

_publ_section_title
;
 (2<i>Z</i>,3<i>Z</i>)-Quinoxaline-2,3(1<i>H</i>,4<i>H</i>)-dione
 dioxime
;
_journal_coeditor_code HK2493
_journal_issue 8
_journal_name_full 'Acta Crystallographica Section E'
_journal_page_first o1512
_journal_paper_doi 10.1107/S1600536808021570
_journal_volume 64
_journal_year 2008
_chemical_formula_iupac 'C8 H8 N4 O2'
_chemical_formula_moiety 'C8 H8 N4 O2'
_chemical_formula_sum 'C8 H8 N4 O2'
_chemical_formula_weight 192.18
_chemical_name_systematic
;
(2<i>Z</i>,3<i>Z</i>)-Quinoxaline-2,3(1<i>H</i>,4H)-dione dioxime
;
_space_group_IT_number 70
_symmetry_cell_setting orthorhombic
_symmetry_space_group_name_Hall '-F 2uv 2vw'
_symmetry_space_group_name_H-M 'F d d d :2'
_atom_sites_solution_hydrogens difmap
_atom_sites_solution_primary direct
_atom_sites_solution_secondary difmap
_audit_creation_method SHELXL-97
_cell_angle_alpha 90.00
_cell_angle_beta 90.00
_cell_angle_gamma 90.00
_cell_formula_units_Z 16
_cell_length_a 9.831(2)
_cell_length_b 13.609(3)
_cell_length_c 24.344(5)
_cell_measurement_reflns_used 744
_cell_measurement_temperature 120(2)
_cell_measurement_theta_max 30
_cell_measurement_theta_min 3
_cell_volume 3257.0(12)
_computing_cell_refinement 'SMART (Bruker, 1998)'
_computing_data_collection 'SMART (Bruker, 1998)'
_computing_data_reduction 'SAINT-Plus (Bruker, 1998)'
_computing_molecular_graphics 'SHELXTL (Sheldrick, 2008)'
_computing_publication_material 'SHELXTL (Sheldrick, 2008)'
_computing_structure_refinement 'SHELXTL (Sheldrick, 2008)'
_computing_structure_solution 'SHELXTL (Sheldrick, 2008)'
_diffrn_ambient_temperature 120(2)
_diffrn_measured_fraction_theta_full 0.997
_diffrn_measured_fraction_theta_max 0.997
_diffrn_measurement_device_type 'Bruker SMART 1000 CCD area-detector'
_diffrn_measurement_method '\f and \w'
_diffrn_radiation_monochromator graphite
_diffrn_radiation_source 'fine-focus sealed tube'
_diffrn_radiation_type MoK\a
_diffrn_radiation_wavelength 0.71073
_diffrn_reflns_av_R_equivalents 0.0653
_diffrn_reflns_av_sigmaI/netI 0.0303
_diffrn_reflns_limit_h_max 12
_diffrn_reflns_limit_h_min -12
_diffrn_reflns_limit_k_max 17
_diffrn_reflns_limit_k_min -17
_diffrn_reflns_limit_l_max 31
_diffrn_reflns_limit_l_min -32
_diffrn_reflns_number 7925
_diffrn_reflns_theta_full 28.00
_diffrn_reflns_theta_max 28.00
_diffrn_reflns_theta_min 2.69
_exptl_absorpt_coefficient_mu 0.118
_exptl_absorpt_correction_type none
_exptl_crystal_colour light-brown
_exptl_crystal_density_diffrn 1.568
_exptl_crystal_density_method 'not measured'
_exptl_crystal_description prism
_exptl_crystal_F_000 1600
_exptl_crystal_size_max 0.4
_exptl_crystal_size_mid 0.2
_exptl_crystal_size_min 0.2
_refine_diff_density_max 0.426
_refine_diff_density_min -0.249
_refine_ls_extinction_method none
_refine_ls_goodness_of_fit_ref 1.013
_refine_ls_hydrogen_treatment mixed
_refine_ls_matrix_type full
_refine_ls_number_parameters 67
_refine_ls_number_reflns 983
_refine_ls_number_restraints 1
_refine_ls_restrained_S_all 1.013
_refine_ls_R_factor_all 0.0767
_refine_ls_R_factor_gt 0.0598
_refine_ls_shift/su_max 0.000
_refine_ls_shift/su_mean 0.000
_refine_ls_structure_factor_coef Fsqd
_refine_ls_weighting_details 'calc w=1/[\s^2^(Fo^2^)+(0.005P)^2^+25P] where P=(Fo^2^+2Fc^2^)/3'
_refine_ls_weighting_scheme calc
_refine_ls_wR_factor_gt 0.1109
_refine_ls_wR_factor_ref 0.1176
_reflns_number_gt 708
_reflns_number_total 983
_reflns_threshold_expression I>2\s(I)
_cod_data_source_file hk2493.cif
_cod_data_source_block I
_cod_original_cell_volume 3256.9(11)
_cod_original_sg_symbol_H-M 'F d d d'
_cod_database_code 2219045
_cod_database_fobs_code 2219045

loop_
_symmetry_equiv_pos_as_xyz
'x, y, z'
'-x+3/4, -y+3/4, z'
'-x+3/4, y, -z+3/4'
'x, -y+3/4, -z+3/4'
'x, y+1/2, z+1/2'
'-x+3/4, -y+5/4, z+1/2'
'-x+3/4, y+1/2, -z+5/4'
'x, -y+5/4, -z+5/4'
'x+1/2, y, z+1/2'
'-x+5/4, -y+3/4, z+1/2'
'-x+5/4, y, -z+5/4'
'x+1/2, -y+3/4, -z+5/4'
'x+1/2, y+1/2, z'
'-x+5/4, -y+5/4, z'
'-x+5/4, y+1/2, -z+3/4'
'x+1/2, -y+5/4, -z+3/4'
'-x, -y, -z'
'x-3/4, y-3/4, -z'
'x-3/4, -y, z-3/4'
'-x, y-3/4, z-3/4'
'-x, -y+1/2, -z+1/2'
'x-3/4, y-1/4, -z+1/2'
'x-3/4, -y+1/2, z-1/4'
'-x, y-1/4, z-1/4'
'-x+1/2, -y, -z+1/2'
'x-1/4, y-3/4, -z+1/2'
'x-1/4, -y, z-1/4'
'-x+1/2, y-3/4, z-1/4'
'-x+1/2, -y+1/2, -z'
'x-1/4, y-1/4, -z'
'x-1/4, -y+1/2, z-3/4'
'-x+1/2, y-1/4, z-3/4'

loop_
_atom_site_type_symbol
_atom_site_label
_atom_site_fract_x
_atom_site_fract_y
_atom_site_fract_z
_atom_site_U_iso_or_equiv
_atom_site_adp_type
_atom_site_calc_flag
_atom_site_refinement_flags
_atom_site_occupancy
O O1 0.47468(17) -0.04564(12) 0.43944(6) 0.0324(4) Uani d D 1
H H1 0.454(3) -0.0611(18) 0.4723(4) 0.039 Uiso d D 1
N N1 0.54273(19) 0.04548(13) 0.44726(7) 0.0261(4) Uani d . 1
N N2 0.5691(2) 0.03307(14) 0.35156(7) 0.0308(5) Uani d . 1
H H2A 0.5385 -0.0261 0.3513 0.037 Uiso calc R 1
C C1 0.5867(2) 0.07818(15) 0.40084(8) 0.0242(4) Uani d . 1
C C2 0.5981(2) 0.07776(16) 0.30119(8) 0.0268(5) Uani d . 1
C C3 0.5745(2) 0.03025(19) 0.25164(9) 0.0358(6) Uani d . 1
H H3A 0.5413 -0.0337 0.2514 0.043 Uiso calc R 1
C C4 0.6000(3) 0.0776(2) 0.20291(9) 0.0412(6) Uani d . 1
H H4A 0.5835 0.0457 0.1698 0.049 Uiso calc R 1

loop_
_atom_site_aniso_label
_atom_site_aniso_U_11
_atom_site_aniso_U_22
_atom_site_aniso_U_33
_atom_site_aniso_U_12
_atom_site_aniso_U_13
_atom_site_aniso_U_23
O1 0.0423(10) 0.0304(8) 0.0244(7) -0.0098(7) 0.0009(7) 0.0025(7)
N1 0.0314(9) 0.0243(9) 0.0226(8) -0.0053(8) 0.0002(7) 0.0004(7)
N2 0.0447(11) 0.0279(9) 0.0198(8) -0.0126(8) 0.0022(8) -0.0015(7)
C1 0.0282(11) 0.0261(10) 0.0184(9) -0.0014(9) -0.0009(8) -0.0002(8)
C2 0.0282(11) 0.0334(11) 0.0187(9) -0.0055(9) 0.0016(8) -0.0002(8)
C3 0.0422(13) 0.0422(13) 0.0230(10) -0.0154(11) 0.0041(10) -0.0059(10)
C4 0.0440(14) 0.0596(17) 0.0199(10) -0.0188(13) 0.0004(10) -0.0054(10)

loop_
_atom_type_symbol
_atom_type_description
_atom_type_scat_dispersion_real
_atom_type_scat_dispersion_imag
_atom_type_scat_source
C C 0.0033 0.0016 'International Tables Vol C Tables 4.2.6.8 and 6.1.1.4'
H H 0.0000 0.0000 'International Tables Vol C Tables 4.2.6.8 and 6.1.1.4'
N N 0.0061 0.0033 'International Tables Vol C Tables 4.2.6.8 and 6.1.1.4'
O O 0.0106 0.0060 'International Tables Vol C Tables 4.2.6.8 and 6.1.1.4'

loop_
_geom_angle_atom_site_label_1
_geom_angle_atom_site_label_2
_geom_angle_atom_site_label_3
_geom_angle_site_symmetry_1
_geom_angle_site_symmetry_3
_geom_angle
N1 O1 H1 . . 101.8(17)
C1 N1 O1 . . 109.96(16)
C1 N2 C2 . . 123.50(18)
C1 N2 H2A . . 118.3
C2 N2 H2A . . 118.3
N1 C1 N2 . . 125.13(19)
N1 C1 C1 . 14_545 117.89(12)
N2 C1 C1 . 14_545 116.98(12)
C3 C2 C2 . 14_545 119.62(13)
C3 C2 N2 . . 121.7(2)
C2 C2 N2 14_545 . 118.68(11)
C4 C3 C2 . . 120.1(2)
C4 C3 H3A . . 120.0
C2 C3 H3A . . 120.0
C3 C4 C4 . 14_545 120.25(14)
C3 C4 H4A . . 119.9
C4 C4 H4A 14_545 . 119.9

loop_
_geom_bond_atom_site_label_1
_geom_bond_atom_site_label_2
_geom_bond_site_symmetry_2
_geom_bond_distance
O1 H1 . 0.852(13)
N1 C1 . 1.289(3)
N1 O1 . 1.422(2)
N2 C1 . 1.359(2)
N2 C2 . 1.398(3)
N2 H2A . 0.8600
C1 C1 14_545 1.481(4)
C2 C2 14_545 1.390(4)
C2 C3 . 1.388(3)
C3 C4 . 1.373(3)
C3 H3A . 0.9300
C4 C4 14_545 1.380(5)
C4 H4A . 0.9300

loop_
_geom_hbond_atom_site_label_D
_geom_hbond_atom_site_label_H
_geom_hbond_atom_site_label_A
_geom_hbond_site_symmetry_A
_geom_hbond_distance_DH
_geom_hbond_distance_HA
_geom_hbond_distance_DA
_geom_hbond_angle_DHA
_geom_hbond_publ_flag
O1 H1 N1 17_656 0.852(13) 1.971(10) 2.763(2) 154 yes
N2 H2A O1 . 0.86 2.25 2.566(3) 102 yes

loop_
_geom_torsion_atom_site_label_1
_geom_torsion_atom_site_label_2
_geom_torsion_atom_site_label_3
_geom_torsion_atom_site_label_4
_geom_torsion_site_symmetry_1
_geom_torsion_site_symmetry_4
_geom_torsion
C1 N2 C2 C3 . . -177.8(2)
C1 N2 C2 C2 . 14_545 2.2(4)
O1 N1 C1 N2 . . 0.8(3)
O1 N1 C1 C1 . 14_545 -178.7(2)
C2 N2 C1 N1 . . 169.1(2)
C2 N2 C1 C1 . 14_545 -11.4(4)
C2 C2 C3 C4 14_545 . -2.1(4)
N2 C2 C3 C4 . . 177.9(2)
C2 C3 C4 C4 . 14_545 0.4(5)
